data_7204388
loop_
_publ_author_name
'Uruichi, M.'
'Yakushi, K.'
'Shirahata, T.'
'Takahashi, K.'
'Mori, T.'
'Nakamura, T.'

_publ_section_title
;
 Structural phase transition in quasi-one-dimensional conductors
 (BDTFP)2X(PhCl)0.5 (X = PF6 and AsF6) [BDTFP =
 5,7-bis(1,3-dithiol-2-ylidene)-5,7-dihydrofuro[3,4-b]pyrazine; PhCl =
 chlorobenzene]
;
_journal_issue 9
_journal_name_full 'Journal of Materials Chemistry'
_journal_page_first 2696
_journal_paper_doi 10.1039/b202259c
_journal_volume 12
_journal_year 2002
_chemical_formula_moiety '4(C12 H6 N2 O S4), C6 H5 Cl, 2(As F6)'
_chemical_formula_sum 'C54 H29 As2 Cl F12 N8 O4 S16'
_chemical_formula_weight 1780.11
_space_group_IT_number 2
_symmetry_cell_setting triclinic
_symmetry_Int_Tables_number 2
_symmetry_space_group_name_Hall '-P 1'
_symmetry_space_group_name_H-M 'P -1'
_audit_creation_date 'Mon Oct 31 12:47:24 2000'
_audit_creation_method 'from TEXRAY.INF file'
_cell_angle_alpha 100.28(2)
_cell_angle_beta 102.86(1)
_cell_angle_gamma 97.13(3)
_cell_formula_units_Z 1
_cell_length_a 15.628(3)
_cell_length_b 16.285(7)
_cell_length_c 6.9693(7)
_cell_measurement_reflns_used 80
_cell_measurement_temperature 290.0
_cell_measurement_theta_max 25.5
_cell_volume 1676.5(8)
_computing_cell_refinement PROCESS
_computing_data_collection PROCESS
_computing_data_reduction 'teXsan Ver. 1.11'
_computing_publication_material 'teXsan Ver. 1.11'
_computing_structure_refinement 'teXsan Ver. 1.10'
_computing_structure_solution SIR92
_diffrn_detector_area_resol_mean 10.00
_diffrn_measured_fraction_theta_full 0.8533
_diffrn_measured_fraction_theta_max 0.8533
_diffrn_measurement_device_type 'Rigaku RAXIS-IV Imaging Plate'
_diffrn_measurement_method \w
_diffrn_radiation_type 'Mo K\a'
_diffrn_radiation_wavelength 0.7107
_diffrn_reflns_av_R_equivalents 0.063
_diffrn_reflns_limit_h_max 19
_diffrn_reflns_limit_h_min 0
_diffrn_reflns_limit_k_max 19
_diffrn_reflns_limit_k_min -19
_diffrn_reflns_limit_l_max 7
_diffrn_reflns_limit_l_min -8
_diffrn_reflns_number 5352
_diffrn_reflns_theta_full 25.56
_diffrn_reflns_theta_max 25.56
_exptl_absorpt_coefficient_mu 1.621
_exptl_absorpt_correction_type none
_exptl_crystal_colour black
_exptl_crystal_density_diffrn 1.763
_exptl_crystal_density_method 'not measured'
_exptl_crystal_description needle
_exptl_crystal_F_000 888.00
_exptl_crystal_size_max 0.500
_exptl_crystal_size_mid 0.100
_exptl_crystal_size_min 0.050
_refine_diff_density_max 0.60
_refine_diff_density_min -0.88
_refine_ls_extinction_coef 0.122(4)
_refine_ls_extinction_method 'Zachariasen(1967) type 2 Gaussian isotropic'
_refine_ls_goodness_of_fit_ref 1.941
_refine_ls_hydrogen_treatment calc
_refine_ls_number_parameters 443
_refine_ls_number_reflns 4320
_refine_ls_R_factor_gt 0.0757
_refine_ls_shift/su_max 1.1739
_refine_ls_structure_factor_coef F
_refine_ls_weighting_details 'w = 1/[\s^2^(Fo) + 0.00123|Fo|^2^]'
_refine_ls_weighting_scheme calc
_refine_ls_wR_factor_ref 0.1030
_reflns_number_gt 4320
_reflns_number_total 5352
_reflns_threshold_expression F^2^>3.0\s(F^2^)
_cod_data_source_file b202259c.txt
_cod_data_source_block b2art
_cod_original_cell_volume 1676.4(8)
_cod_original_sg_symbol_Hall '-P 1         '
_cod_original_sg_symbol_H-M 'P -1         '
_cod_original_formula_sum 'C54 H29 As2 Cl F12 N8 O4 S16 '
_cod_database_code 7204388

loop_
_symmetry_equiv_pos_as_xyz
x,y,z
-x,-y,-z

loop_
_atom_site_label
_atom_site_type_symbol
_atom_site_fract_x
_atom_site_fract_y
_atom_site_fract_z
_atom_site_U_iso_or_equiv
_atom_site_adp_type
_atom_site_occupancy
_atom_site_calc_flag
_atom_site_refinement_flags
_atom_site_disorder_assembly
_atom_site_disorder_group
As(1) As 0.68552(4) 0.20492(3) 0.33343(10) 0.0765(2) Uani 1.00 d . . .
Cl(1) Cl 0.5002(6) 0.3839(4) 0.725(1) 0.219(3) Uani 0.50 d P . .
S(1) S 0.38312(10) 0.14515(8) 0.3663(2) 0.0640(4) Uani 1.00 d . . .
S(2) S 0.2435(1) -0.00410(8) 0.2716(2) 0.0700(4) Uani 1.00 d . . .
S(3) S 0.27207(9) 0.43230(8) 0.4407(2) 0.0595(3) Uani 1.00 d . . .
S(4) S 0.07853(9) 0.42166(8) 0.3594(2) 0.0597(3) Uani 1.00 d . . .
S(5) S 0.3951(1) 0.23068(10) 0.9118(2) 0.0782(4) Uani 1.00 d . . .
S(6) S 0.2571(1) 0.07887(9) 0.8016(2) 0.0792(4) Uani 1.00 d . . .
S(7) S 0.28624(10) 0.51680(9) 0.9820(2) 0.0641(4) Uani 1.00 d . . .
S(8) S 0.09254(10) 0.50584(9) 0.8916(2) 0.0644(4) Uani 1.00 d . . .
F(1) F 0.7440(3) 0.1324(3) 0.405(1) 0.178(2) Uani 1.00 d . . .
F(2) F 0.5942(4) 0.1376(3) 0.299(1) 0.241(3) Uani 1.00 d . . .
F(3) F 0.6869(8) 0.2379(7) 0.563(1) 0.320(5) Uani 1.00 d . . .
F(4) F 0.6269(4) 0.2768(3) 0.247(1) 0.167(2) Uani 1.00 d . . .
F(5) F 0.7790(4) 0.2734(3) 0.382(1) 0.178(2) Uani 1.00 d . . .
F(6) F 0.6953(7) 0.1755(5) 0.1084(9) 0.245(4) Uani 1.00 d . . .
O(1) O 0.2347(2) 0.2442(2) 0.3575(4) 0.0524(8) Uani 1.00 d . . .
O(2) O 0.2474(2) 0.3282(2) 0.8954(5) 0.0591(9) Uani 1.00 d . . .
N(1) N 0.0600(3) 0.0633(3) 0.2409(7) 0.072(1) Uani 1.00 d . . .
N(2) N -0.0031(3) 0.2239(3) 0.2620(6) 0.066(1) Uani 1.00 d . . .
N(3) N 0.0708(4) 0.1478(3) 0.7630(7) 0.075(1) Uani 1.00 d . . .
N(4) N 0.0093(3) 0.3093(3) 0.7897(6) 0.070(1) Uani 1.00 d . . .
C(1) C 0.4162(4) 0.0471(4) 0.3389(9) 0.077(2) Uani 1.00 d . . .
C(2) C 0.3504(4) -0.0208(3) 0.2961(8) 0.077(2) Uani 1.00 d . . .
C(3) C 0.2710(4) 0.1057(3) 0.3194(6) 0.056(1) Uani 1.00 d . . .
C(4) C 0.2078(4) 0.1564(3) 0.3192(7) 0.056(1) Uani 1.00 d . . .
C(5) C 0.1144(4) 0.1390(3) 0.2804(7) 0.058(1) Uani 1.00 d . . .
C(6) C 0.0830(3) 0.2172(3) 0.2920(6) 0.053(1) Uani 1.00 d . . .
C(7) C 0.1591(3) 0.2824(3) 0.3417(6) 0.051(1) Uani 1.00 d . . .
C(8) C 0.1690(3) 0.3685(3) 0.3772(6) 0.050(1) Uani 1.00 d . . .
C(9) C 0.2306(4) 0.5260(3) 0.4562(8) 0.068(2) Uani 1.00 d . . .
C(10) C 0.1434(4) 0.5218(3) 0.4173(7) 0.067(2) Uani 1.00 d . . .
C(11) C -0.0244(5) 0.0714(4) 0.2115(9) 0.082(2) Uani 1.00 d . . .
C(12) C -0.0569(4) 0.1480(4) 0.2228(9) 0.078(2) Uani 1.00 d . . .
C(13) C 0.4313(5) 0.1332(4) 0.8846(9) 0.086(2) Uani 1.00 d . . .
C(14) C 0.3656(5) 0.0639(4) 0.8364(8) 0.087(2) Uani 1.00 d . . .
C(15) C 0.2839(4) 0.1886(3) 0.8542(7) 0.065(1) Uani 1.00 d . . .
C(16) C 0.2196(4) 0.2401(3) 0.8517(7) 0.062(1) Uani 1.00 d . . .
C(17) C 0.1255(4) 0.2228(3) 0.8064(7) 0.060(1) Uani 1.00 d . . .
C(18) C 0.0950(4) 0.3016(3) 0.8226(6) 0.060(1) Uani 1.00 d . . .
C(19) C 0.1720(3) 0.3669(3) 0.8776(6) 0.053(1) Uani 1.00 d . . .
C(20) C 0.1827(3) 0.4526(3) 0.9117(6) 0.054(1) Uani 1.00 d . . .
C(21) C 0.2444(5) 0.6107(4) 0.9972(9) 0.079(2) Uani 1.00 d . . .
C(22) C 0.1585(5) 0.6058(4) 0.9510(9) 0.084(2) Uani 1.00 d . . .
C(23) C -0.0147(5) 0.1569(4) 0.7300(9) 0.088(2) Uani 1.00 d . . .
C(24) C -0.0464(4) 0.2340(4) 0.7409(9) 0.083(2) Uani 1.00 d . . .
C(25) C 0.5012(7) 0.4542(9) 0.623(3) 0.242(6) Uani 1.00 d . . .
C(26) C 0.5003(9) 0.406(1) 0.471(5) 0.40(1) Uani 1.00 d . . .
C(27) C 0.4911(7) 0.5402(9) 0.662(2) 0.218(4) Uani 1.00 d . . .
H(1) H 0.4794 0.0378 0.3449 0.0760 Uiso 1.00 calc . . .
H(2) H 0.3613 -0.0786 0.2742 0.0793 Uiso 1.00 calc . . .
H(3) H 0.2699 0.5804 0.4833 0.0689 Uiso 1.00 calc . . .
H(4) H 0.1171 0.5722 0.4194 0.0675 Uiso 1.00 calc . . .
H(5) H -0.0668 0.0222 0.1939 0.0746 Uiso 1.00 calc . . .
H(6) H -0.1216 0.1461 0.1892 0.0828 Uiso 1.00 calc . . .
H(7) H 0.4931 0.1246 0.8948 0.0842 Uiso 1.00 calc . . .
H(8) H 0.3767 0.0056 0.8103 0.0813 Uiso 1.00 calc . . .
H(9) H 0.2832 0.6645 1.0427 0.0761 Uiso 1.00 calc . . .
H(10) H 0.1321 0.6549 0.9503 0.0852 Uiso 1.00 calc . . .
H(11) H -0.0593 0.1072 0.7057 0.0845 Uiso 1.00 calc . . .
H(12) H -0.1106 0.2286 0.7080 0.0844 Uiso 1.00 calc . . .
H(13) H 0.5134 0.3621 0.3970 0.1801 Uiso 1.00 calc . . .
H(14) H 0.4949 0.5556 0.8006 0.1552 Uiso 1.00 calc . . .

loop_
_atom_site_aniso_label
_atom_site_aniso_U_11
_atom_site_aniso_U_22
_atom_site_aniso_U_33
_atom_site_aniso_U_12
_atom_site_aniso_U_13
_atom_site_aniso_U_23
As(1) 0.0743(4) 0.0435(3) 0.1098(4) 0.0077(3) 0.0199(3) 0.0175(3)
Cl(1) 0.214(8) 0.156(5) 0.246(7) -0.068(5) -0.001(6) 0.081(4)
S(1) 0.0715(8) 0.0572(7) 0.0690(7) 0.0160(6) 0.0205(6) 0.0207(5)
S(2) 0.0877(10) 0.0442(6) 0.0825(8) 0.0150(6) 0.0285(7) 0.0138(5)
S(3) 0.0605(8) 0.0488(6) 0.0657(6) 0.0029(6) 0.0128(6) 0.0114(5)
S(4) 0.0647(8) 0.0497(6) 0.0649(6) 0.0164(5) 0.0132(6) 0.0121(5)
S(5) 0.094(1) 0.0623(8) 0.0819(8) 0.0241(7) 0.0232(8) 0.0149(6)
S(6) 0.131(1) 0.0462(7) 0.0622(7) 0.0161(8) 0.0276(7) 0.0122(5)
S(7) 0.0623(8) 0.0566(7) 0.0706(7) 0.0022(6) 0.0164(6) 0.0118(5)
S(8) 0.0675(8) 0.0613(7) 0.0691(7) 0.0197(6) 0.0205(6) 0.0159(5)
F(1) 0.101(4) 0.100(3) 0.330(6) 0.010(3) -0.004(4) 0.119(3)
F(2) 0.076(3) 0.144(4) 0.515(10) -0.002(3) 0.019(5) 0.183(4)
F(3) 0.40(1) 0.37(1) 0.170(5) 0.00(1) 0.155(6) -0.036(7)
F(4) 0.111(3) 0.110(3) 0.311(6) 0.047(3) 0.055(4) 0.105(3)
F(5) 0.112(4) 0.077(3) 0.310(7) -0.016(3) -0.024(4) 0.070(3)
F(6) 0.36(1) 0.248(8) 0.126(4) 0.109(7) 0.073(5) -0.013(4)
O(1) 0.058(2) 0.041(2) 0.059(2) 0.010(1) 0.015(1) 0.012(1)
O(2) 0.068(2) 0.044(2) 0.063(2) 0.010(2) 0.013(2) 0.012(1)
N(1) 0.077(3) 0.052(2) 0.084(3) 0.001(2) 0.027(2) 0.007(2)
N(2) 0.059(3) 0.056(2) 0.081(3) 0.010(2) 0.019(2) 0.004(2)
N(3) 0.090(4) 0.057(3) 0.072(2) -0.005(2) 0.020(2) 0.011(2)
N(4) 0.066(3) 0.073(3) 0.063(2) 0.000(2) 0.010(2) 0.005(2)
C(1) 0.085(4) 0.072(3) 0.091(3) 0.034(3) 0.030(3) 0.034(3)
C(2) 0.106(4) 0.056(3) 0.085(3) 0.036(3) 0.034(3) 0.026(2)
C(3) 0.074(3) 0.046(2) 0.051(2) 0.014(2) 0.015(2) 0.015(2)
C(4) 0.069(3) 0.044(2) 0.055(2) 0.008(2) 0.019(2) 0.012(2)
C(5) 0.074(3) 0.046(2) 0.053(2) 0.006(2) 0.022(2) 0.005(2)
C(6) 0.059(3) 0.049(2) 0.051(2) 0.008(2) 0.014(2) 0.007(2)
C(7) 0.058(3) 0.047(2) 0.049(2) 0.011(2) 0.016(2) 0.009(2)
C(8) 0.056(3) 0.044(2) 0.050(2) 0.011(2) 0.015(2) 0.012(2)
C(9) 0.087(4) 0.037(2) 0.072(3) 0.001(2) 0.015(3) 0.006(2)
C(10) 0.098(4) 0.040(2) 0.068(3) 0.017(2) 0.025(3) 0.011(2)
C(11) 0.089(4) 0.059(3) 0.089(3) -0.010(3) 0.032(3) -0.003(3)
C(12) 0.062(3) 0.069(4) 0.091(4) 0.001(3) 0.017(3) -0.002(3)
C(13) 0.115(5) 0.078(4) 0.078(3) 0.047(3) 0.034(3) 0.021(3)
C(14) 0.140(6) 0.066(3) 0.065(3) 0.041(3) 0.033(3) 0.020(2)
C(15) 0.100(4) 0.048(2) 0.050(2) 0.014(3) 0.019(2) 0.016(2)
C(16) 0.088(4) 0.042(2) 0.055(2) 0.008(2) 0.019(2) 0.010(2)
C(17) 0.081(4) 0.051(3) 0.046(2) 0.002(2) 0.017(2) 0.005(2)
C(18) 0.073(3) 0.054(3) 0.047(2) 0.004(2) 0.012(2) 0.009(2)
C(19) 0.056(3) 0.053(2) 0.052(2) 0.012(2) 0.017(2) 0.011(2)
C(20) 0.059(3) 0.052(2) 0.053(2) 0.007(2) 0.015(2) 0.014(2)
C(21) 0.090(4) 0.054(3) 0.086(3) -0.002(3) 0.017(3) 0.012(3)
C(22) 0.121(5) 0.049(3) 0.088(3) 0.020(3) 0.034(3) 0.015(2)
C(23) 0.097(5) 0.074(4) 0.085(4) -0.021(3) 0.029(3) 0.010(3)
C(24) 0.070(4) 0.091(4) 0.077(3) -0.017(3) 0.021(3) 0.007(3)
C(25) 0.084(7) 0.15(1) 0.40(2) -0.036(7) -0.077(9) 0.02(1)
C(26) 0.070(8) 0.26(2) 0.67(4) 0.014(10) -0.04(1) -0.22(2)
C(27) 0.087(6) 0.256(10) 0.215(7) -0.016(7) 0.042(5) -0.175(6)

loop_
_atom_type_symbol
_atom_type_description
_atom_type_scat_dispersion_real
_atom_type_scat_dispersion_imag
_atom_type_scat_source
C C 0.003 0.002
;International Tables for Crystallography
(1992, Vol. C, Tables 4.2.6.8 and 6.1.1.1)
;
H H 0.000 0.000
;International Tables for Crystallography
(1992, Vol. C, Table 6.1.1.2)
;
O O 0.011 0.006
;International Tables for Crystallography
(1992, Vol. C, Tables 4.2.6.8 and 6.1.1.1)
;
N N 0.006 0.003
;International Tables for Crystallography
(1992, Vol. C, Tables 4.2.6.8 and 6.1.1.1)
;
S S 0.125 0.123
;International Tables for Crystallography
(1992, Vol. C, Tables 4.2.6.8 and 6.1.1.1)
;
As As 0.050 2.006
;International Tables for Crystallography
(1992, Vol. C, Tables 4.2.6.8 and 6.1.1.1)
;
F F 0.017 0.010
;International Tables for Crystallography
(1992, Vol. C, Tables 4.2.6.8 and 6.1.1.1)
;
Cl Cl 0.148 0.159
;International Tables for Crystallography
(1992, Vol. C, Tables 4.2.6.8 and 6.1.1.1)
;

loop_
_geom_angle_atom_site_label_1
_geom_angle_atom_site_label_2
_geom_angle_atom_site_label_3
_geom_angle
_geom_angle_site_symmetry_1
_geom_angle_site_symmetry_2
_geom_angle_site_symmetry_3
_geom_angle_publ_flag
F(1) As(1) F(2) 89.1(3) . . . yes
F(1) As(1) F(3) 88.2(5) . . . yes
F(1) As(1) F(4) 176.6(3) . . . yes
F(1) As(1) F(5) 89.7(2) . . . yes
F(1) As(1) F(6) 89.6(4) . . . yes
F(2) As(1) F(3) 91.3(5) . . . yes
F(2) As(1) F(4) 91.2(3) . . . yes
F(2) As(1) F(5) 176.8(4) . . . yes
F(2) As(1) F(6) 94.4(5) . . . yes
F(3) As(1) F(4) 95.3(5) . . . yes
F(3) As(1) F(5) 85.8(5) . . . yes
F(3) As(1) F(6) 173.9(5) . . . yes
F(4) As(1) F(5) 90.1(2) . . . yes
F(4) As(1) F(6) 86.9(4) . . . yes
F(5) As(1) F(6) 88.6(5) . . . yes
C(1) S(1) C(3) 95.3(3) . . . yes
C(2) S(2) C(3) 94.8(3) . . . yes
C(8) S(3) C(9) 94.8(3) . . . yes
C(8) S(4) C(10) 94.4(3) . . . yes
C(13) S(5) C(15) 95.3(3) . . . yes
C(14) S(6) C(15) 94.3(3) . . . yes
C(20) S(7) C(21) 94.8(3) . . . yes
C(20) S(8) C(22) 94.1(3) . . . yes
C(4) O(1) C(7) 108.6(4) . . . yes
C(16) O(2) C(19) 108.5(4) . . . yes
C(5) N(1) C(11) 112.1(5) . . . yes
C(6) N(2) C(12) 112.7(5) . . . yes
C(17) N(3) C(23) 111.9(5) . . . yes
C(18) N(4) C(24) 113.2(5) . . . yes
S(1) C(1) C(2) 115.9(5) . . . yes
S(2) C(2) C(1) 118.7(4) . . . yes
S(1) C(3) S(2) 115.3(3) . . . yes
S(1) C(3) C(4) 122.9(4) . . . yes
S(2) C(3) C(4) 121.8(4) . . . yes
O(1) C(4) C(3) 118.7(5) . . . yes
O(1) C(4) C(5) 108.4(4) . . . yes
C(3) C(4) C(5) 132.8(4) . . . yes
N(1) C(5) C(4) 129.0(5) . . . yes
N(1) C(5) C(6) 123.2(5) . . . yes
C(4) C(5) C(6) 107.8(4) . . . yes
N(2) C(6) C(5) 123.7(4) . . . yes
N(2) C(6) C(7) 129.2(5) . . . yes
C(5) C(6) C(7) 107.2(4) . . . yes
O(1) C(7) C(6) 108.0(4) . . . yes
O(1) C(7) C(8) 119.2(4) . . . yes
C(6) C(7) C(8) 132.8(5) . . . yes
S(3) C(8) S(4) 115.4(3) . . . yes
S(3) C(8) C(7) 122.3(4) . . . yes
S(4) C(8) C(7) 122.3(4) . . . yes
S(3) C(9) C(10) 118.1(4) . . . yes
S(4) C(10) C(9) 117.2(4) . . . yes
N(1) C(11) C(12) 125.7(5) . . . yes
N(2) C(12) C(11) 122.7(6) . . . yes
S(5) C(13) C(14) 115.3(6) . . . yes
S(6) C(14) C(13) 118.8(5) . . . yes
S(5) C(15) S(6) 116.4(3) . . . yes
S(5) C(15) C(16) 121.3(4) . . . yes
S(6) C(15) C(16) 122.3(5) . . . yes
O(2) C(16) C(15) 118.3(5) . . . yes
O(2) C(16) C(17) 108.7(4) . . . yes
C(15) C(16) C(17) 132.9(5) . . . yes
N(3) C(17) C(16) 129.2(5) . . . yes
N(3) C(17) C(18) 123.2(5) . . . yes
C(16) C(17) C(18) 107.5(4) . . . yes
N(4) C(18) C(17) 124.0(5) . . . yes
N(4) C(18) C(19) 128.7(5) . . . yes
C(17) C(18) C(19) 107.3(5) . . . yes
O(2) C(19) C(18) 108.0(4) . . . yes
O(2) C(19) C(20) 118.9(4) . . . yes
C(18) C(19) C(20) 133.1(5) . . . yes
S(7) C(20) S(8) 115.2(3) . . . yes
S(7) C(20) C(19) 122.9(4) . . . yes
S(8) C(20) C(19) 121.9(4) . . . yes
S(7) C(21) C(22) 117.7(5) . . . yes
S(8) C(22) C(21) 118.2(5) . . . yes
N(3) C(23) C(24) 125.7(6) . . . yes
N(4) C(24) C(23) 122.0(6) . . . yes
Cl(1) C(25) C(26) 88(1) . . . yes
Cl(1) C(25) C(27) 137(1) . . . yes
C(26) C(25) C(27) 132(2) . . . yes
C(25) C(26) C(27) 102(1) . . 2_666 yes
C(25) C(27) C(26) 123(1) . . 2_666 yes

loop_
_geom_bond_atom_site_label_1
_geom_bond_atom_site_label_2
_geom_bond_distance
_geom_bond_site_symmetry_1
_geom_bond_site_symmetry_2
_geom_bond_publ_flag
As(1) F(1) 1.659(4) . . yes
As(1) F(2) 1.631(5) . . yes
As(1) F(3) 1.590(7) . . yes
As(1) F(4) 1.687(5) . . yes
As(1) F(5) 1.653(5) . . yes
As(1) F(6) 1.603(6) . . yes
Cl(1) C(25) 1.45(2) . . yes
S(1) C(1) 1.731(6) . . yes
S(1) C(3) 1.726(6) . . yes
S(2) C(2) 1.702(7) . . yes
S(2) C(3) 1.740(5) . . yes
S(3) C(8) 1.724(5) . . yes
S(3) C(9) 1.726(6) . . yes
S(4) C(8) 1.740(5) . . yes
S(4) C(10) 1.739(5) . . yes
S(5) C(13) 1.744(6) . . yes
S(5) C(15) 1.717(6) . . yes
S(6) C(14) 1.714(8) . . yes
S(6) C(15) 1.737(5) . . yes
S(7) C(20) 1.731(5) . . yes
S(7) C(21) 1.732(7) . . yes
S(8) C(20) 1.737(5) . . yes
S(8) C(22) 1.742(6) . . yes
O(1) C(4) 1.398(5) . . yes
O(1) C(7) 1.395(6) . . yes
O(2) C(16) 1.403(6) . . yes
O(2) C(19) 1.397(6) . . yes
N(1) C(5) 1.355(6) . . yes
N(1) C(11) 1.315(8) . . yes
N(2) C(6) 1.337(7) . . yes
N(2) C(12) 1.352(7) . . yes
N(3) C(17) 1.344(7) . . yes
N(3) C(23) 1.336(9) . . yes
N(4) C(18) 1.333(7) . . yes
N(4) C(24) 1.353(7) . . yes
C(1) C(2) 1.354(8) . . yes
C(3) C(4) 1.363(7) . . yes
C(4) C(5) 1.406(8) . . yes
C(5) C(6) 1.416(7) . . yes
C(6) C(7) 1.426(7) . . yes
C(7) C(8) 1.363(6) . . yes
C(9) C(10) 1.319(9) . . yes
C(11) C(12) 1.401(9) . . yes
C(13) C(14) 1.365(9) . . yes
C(15) C(16) 1.385(8) . . yes
C(16) C(17) 1.414(8) . . yes
C(17) C(18) 1.418(7) . . yes
C(18) C(19) 1.435(7) . . yes
C(19) C(20) 1.355(7) . . yes
C(21) C(22) 1.299(10) . . yes
C(23) C(24) 1.402(10) . . yes
C(25) C(26) 1.20(3) . . yes
C(25) C(27) 1.41(2) . . yes
C(26) C(27) 1.40(4) . 2_666 yes

loop_
_geom_contact_atom_site_label_1
_geom_contact_atom_site_label_2
_geom_contact_distance
_geom_contact_site_symmetry_1
_geom_contact_site_symmetry_2
_geom_contact_publ_flag
Cl(1) S(5) 3.420(7) . . ?
Cl(1) S(7) 3.517(7) . 2_667 ?
S(1) F(2) 3.448(7) . . ?
S(1) C(13) 3.568(6) . . ?
S(1) C(13) 3.578(7) . 1_554 ?
S(2) F(1) 3.328(6) . 2_656 ?
S(3) C(25) 3.47(1) . . ?
S(3) C(27) 3.52(1) . . ?
S(4) S(8) 3.323(2) . 2_566 ?
S(6) F(1) 3.480(5) . 2_656 ?
S(6) C(3) 3.510(4) . 1_556 ?
S(6) C(3) 3.516(5) . . ?
S(7) C(9) 3.583(6) . 1_556 ?
S(8) C(10) 3.527(5) . 1_556 ?
S(8) S(8) 3.549(3) . 2_567 ?
F(1) C(14) 3.379(8) . 2_656 ?
F(1) C(2) 3.447(9) . 2_656 ?
F(1) C(24) 3.580(8) . 1_655 ?
F(2) C(1) 3.075(9) . . ?
F(2) C(13) 3.382(10) . 1_554 ?
F(2) C(14) 3.423(9) . 2_656 ?
F(3) C(21) 3.435(10) . 2_667 ?
F(4) C(26) 3.46(2) . . ?
F(4) C(21) 3.466(9) . 2_666 ?
F(5) C(9) 3.294(7) . 2_666 ?
F(5) C(10) 3.335(7) . 2_666 ?
F(5) C(24) 3.478(9) . 1_655 ?
F(5) C(21) 3.491(9) . 2_666 ?
F(5) C(22) 3.516(9) . 2_666 ?
F(6) C(2) 3.305(8) . 2_655 ?
O(1) C(16) 3.468(6) . 1_554 ?
O(1) C(16) 3.516(6) . . ?
N(1) C(11) 3.392(7) . 2_555 ?
N(1) N(1) 3.579(9) . 2_555 ?
N(2) C(24) 3.530(8) . . ?
N(2) C(24) 3.581(8) . 1_554 ?
N(3) C(5) 3.550(6) . 1_556 ?
N(3) C(5) 3.559(7) . . ?
N(3) C(11) 3.597(8) . 2_556 ?
C(1) C(14) 3.483(8) . 1_554 ?
C(4) C(15) 3.573(6) . . ?
C(6) C(17) 3.481(6) . . ?
C(7) C(17) 3.584(6) . 1_554 ?
C(8) C(19) 3.482(6) . . ?
C(8) C(19) 3.489(6) . 1_554 ?
C(11) C(23) 3.596(8) . . ?
C(12) C(23) 3.421(9) . . ?
C(12) C(24) 3.592(8) . . ?
